data_4075625
loop_
_publ_author_name
'McGrath, Thomas D.'
'Du, Shaowu'
'Hodson, Bruce E.'
'Lu, Xiu Lian'
'Stone, F. Gordon A.'

_publ_section_title
;
 Construction of Metal Butterflies on a Metallacarborane Scaffold. 1.
 Synthesis and Structures of Bimetallic Precursors&#x00A7;
;
_journal_issue 19
_journal_name_full Organometallics
_journal_page_first 4444
_journal_paper_doi 10.1021/om060417z
_journal_volume 25
_journal_year 2006
_chemical_formula_sum 'C48 H44 B9 N O5 P2 Re Rh'
_chemical_formula_weight 1163.18
_chemical_name_systematic
; 
 ? 
;
_space_group_IT_number 2
_symmetry_cell_setting triclinic
_symmetry_space_group_name_Hall '-P 1'
_symmetry_space_group_name_H-M 'P -1'
_atom_sites_solution_hydrogens geom
_atom_sites_solution_primary direct
_atom_sites_solution_secondary difmap
_audit_creation_method SHELXL-97
_cell_angle_alpha 105.489(7)
_cell_angle_beta 102.955(8)
_cell_angle_gamma 94.604(8)
_cell_formula_units_Z 2
_cell_length_a 10.2229(19)
_cell_length_b 14.716(3)
_cell_length_c 17.344(3)
_cell_measurement_reflns_used 8219
_cell_measurement_temperature 110(2)
_cell_measurement_theta_max 31.37
_cell_measurement_theta_min 2.52
_cell_volume 2423.0(8)
_computing_cell_refinement 'APEX2 (Bruker, 2003)'
_computing_data_collection 'APEX2 (Bruker, 2003)'
_computing_data_reduction 'APEX2 (Bruker, 2003)'
_computing_molecular_graphics 'SHELXTL (Bruker, 2001)'
_computing_publication_material 'SHELXTL (Bruker, 2001)'
_computing_structure_refinement 'SHELXTL (Bruker, 2001)'
_computing_structure_solution 'SHELXTL (Bruker, 2001)'
_diffrn_ambient_temperature 110(2)
_diffrn_measured_fraction_theta_full 0.988
_diffrn_measured_fraction_theta_max 0.951
_diffrn_measurement_device_type 'Bruker-Nonius X8 APEX CCD area detector'
_diffrn_measurement_method 'phi and omega scans'
_diffrn_radiation_monochromator graphite
_diffrn_radiation_source 'fine-focus sealed tube'
_diffrn_radiation_type MoK\a
_diffrn_radiation_wavelength 0.71073
_diffrn_reflns_av_R_equivalents 0.0419
_diffrn_reflns_av_sigmaI/netI 0.0440
_diffrn_reflns_limit_h_max 14
_diffrn_reflns_limit_h_min -15
_diffrn_reflns_limit_k_max 18
_diffrn_reflns_limit_k_min -21
_diffrn_reflns_limit_l_max 25
_diffrn_reflns_limit_l_min -25
_diffrn_reflns_number 49075
_diffrn_reflns_theta_full 27.50
_diffrn_reflns_theta_max 31.52
_diffrn_reflns_theta_min 2.07
_exptl_absorpt_coefficient_mu 2.949
_exptl_absorpt_correction_T_max 0.738
_exptl_absorpt_correction_T_min 0.649
_exptl_absorpt_correction_type multi-scan
_exptl_absorpt_process_details 'SADABS (Bruker, 2003)'
_exptl_crystal_colour orange
_exptl_crystal_density_diffrn 1.594
_exptl_crystal_density_method 'not measured'
_exptl_crystal_description prism
_exptl_crystal_F_000 1148
_exptl_crystal_size_max 0.14
_exptl_crystal_size_mid 0.11
_exptl_crystal_size_min 0.11
_refine_diff_density_max 3.648
_refine_diff_density_min -0.629
_refine_diff_density_rms 0.116
_refine_ls_extinction_method none
_refine_ls_goodness_of_fit_ref 1.037
_refine_ls_hydrogen_treatment mixed
_refine_ls_matrix_type full
_refine_ls_number_parameters 631
_refine_ls_number_reflns 15374
_refine_ls_number_restraints 0
_refine_ls_restrained_S_all 1.037
_refine_ls_R_factor_all 0.0397
_refine_ls_R_factor_gt 0.0304
_refine_ls_shift/su_max 0.002
_refine_ls_shift/su_mean 0.000
_refine_ls_structure_factor_coef Fsqd
_refine_ls_weighting_details 'calc w=1/[\s^2^(Fo^2^)+(0.0333P)^2^+0.4145P] where P=(Fo^2^+2Fc^2^)/3'
_refine_ls_weighting_scheme calc
_refine_ls_wR_factor_gt 0.0680
_refine_ls_wR_factor_ref 0.0721
_reflns_number_gt 13125
_reflns_number_total 15374
_reflns_threshold_expression >2sigma(I)
_cod_data_source_file om060417zsi20060515_071856.cif
_cod_data_source_block 2b
_cod_depositor_comments
;
The following automatic conversions were performed:

'_symmetry_cell_setting' value 'Triclinic' changed to 'triclinic'
according to /home/saulius/struct/CIF-dictionaries/cif_core.dic
dictionary named 'cif_core.dic' version 2.4.1 from 2010-06-29.

Automatic conversion script
Id: cif_fix_values 1715 2011-07-08 13:25:40Z adriana 
;
_cod_original_cell_volume 2423.1(8)
_cod_original_sg_symbol_H-M P-1
_cod_database_code 4075625

loop_
_symmetry_equiv_pos_as_xyz
'x, y, z'
'-x, -y, -z'

loop_
_atom_site_label
_atom_site_type_symbol
_atom_site_fract_x
_atom_site_fract_y
_atom_site_fract_z
_atom_site_U_iso_or_equiv
_atom_site_adp_type
_atom_site_occupancy
_atom_site_symmetry_multiplicity
_atom_site_calc_flag
_atom_site_refinement_flags
Rh Rh -0.148705(19) -0.089754(13) -0.304710(11) 0.01557(4) Uani 1 1 d .
C2 C -0.0271(2) -0.15552(17) -0.22162(15) 0.0168(5) Uani 1 1 d .
B3 B -0.3104(3) -0.1948(2) -0.39510(17) 0.0195(6) Uani 1 1 d .
H3 H -0.399(3) -0.176(2) -0.4445(18) 0.023 Uiso 1 1 d .
B4 B -0.0146(3) -0.2196(2) -0.30735(18) 0.0213(6) Uani 1 1 d .
H4 H 0.080(3) -0.223(2) -0.3225(18) 0.026 Uiso 1 1 d .
B5 B -0.1768(3) -0.1763(2) -0.20975(17) 0.0187(5) Uani 1 1 d .
H5 H -0.199(3) -0.146(2) -0.1533(18) 0.022 Uiso 1 1 d .
B6 B -0.3280(3) -0.2027(2) -0.30300(17) 0.0180(5) Uani 1 1 d .
H6 H -0.423(3) -0.184(2) -0.2823(17) 0.022 Uiso 1 1 d .
B7 B -0.1653(3) -0.2415(2) -0.40290(18) 0.0225(6) Uani 1 1 d .
H7 H -0.128(3) -0.257(2) -0.4563(19) 0.027 Uiso 1 1 d .
B8 B -0.0768(3) -0.2709(2) -0.23497(19) 0.0220(6) Uani 1 1 d .
H8 H -0.017(3) -0.306(2) -0.1911(18) 0.026 Uiso 1 1 d .
B9 B -0.3065(3) -0.3055(2) -0.38073(19) 0.0213(6) Uani 1 1 d .
H9 H -0.382(3) -0.362(2) -0.4188(18) 0.026 Uiso 1 1 d .
B10 B -0.2535(3) -0.2954(2) -0.27308(19) 0.0210(6) Uani 1 1 d .
H10 H -0.303(3) -0.347(2) -0.2459(18) 0.025 Uiso 1 1 d .
B11 B -0.1400(3) -0.3241(2) -0.3426(2) 0.0234(6) Uani 1 1 d .
H11 H -0.114(3) -0.393(2) -0.3668(19) 0.028 Uiso 1 1 d .
C11 C -0.0996(3) -0.0322(2) -0.38137(16) 0.0272(6) Uani 1 1 d .
O11 O -0.0764(3) 0.00118(19) -0.42967(14) 0.0481(7) Uani 1 1 d .
C12 C -0.1280(3) 0.02959(19) -0.22166(15) 0.0219(5) Uani 1 1 d .
O12 O -0.1144(2) 0.10019(14) -0.17235(13) 0.0344(5) Uani 1 1 d .
C21 C 0.0913(2) -0.09979(17) -0.15221(15) 0.0173(5) Uani 1 1 d .
C22 C 0.2100(3) -0.0641(2) -0.16750(17) 0.0229(5) Uani 1 1 d .
H22 H 0.2155 -0.0737 -0.2230 0.027 Uiso 1 1 calc R
C23 C 0.3205(3) -0.0148(2) -0.10306(18) 0.0289(6) Uani 1 1 d .
H23 H 0.4010 0.0087 -0.1147 0.035 Uiso 1 1 calc R
C24 C 0.3139(3) 0.0005(2) -0.02159(17) 0.0272(6) Uani 1 1 d .
H24 H 0.3896 0.0345 0.0225 0.033 Uiso 1 1 calc R
C25 C 0.1971(3) -0.03381(19) -0.00503(16) 0.0238(5) Uani 1 1 d .
H25 H 0.1920 -0.0237 0.0506 0.029 Uiso 1 1 calc R
C26 C 0.0868(3) -0.08330(19) -0.06998(16) 0.0212(5) Uani 1 1 d .
H26 H 0.0065 -0.1064 -0.0580 0.025 Uiso 1 1 calc R
Re Re -0.436081(10) -0.084130(7) -0.344555(6) 0.01756(3) Uani 1 1 d .
C31 C -0.4223(3) 0.0128(2) -0.39677(16) 0.0259(6) Uani 1 1 d .
O31 O -0.4076(3) 0.07221(15) -0.42795(13) 0.0401(6) Uani 1 1 d .
C32 C -0.6299(3) -0.10506(19) -0.38335(16) 0.0237(5) Uani 1 1 d .
O32 O -0.7459(2) -0.11756(15) -0.40643(13) 0.0318(5) Uani 1 1 d .
C33 C -0.4438(3) 0.0117(2) -0.24824(16) 0.0228(5) Uani 1 1 d .
O33 O -0.4427(2) 0.07238(15) -0.18930(12) 0.0323(5) Uani 1 1 d .
P1 P 0.51954(6) 0.60613(4) 0.27705(4) 0.01350(11) Uani 1 1 d .
N1 N 0.4402(2) 0.55469(15) 0.18371(12) 0.0161(4) Uani 1 1 d .
C111 C 0.6373(2) 0.53194(17) 0.31129(14) 0.0160(4) Uani 1 1 d .
C112 C 0.6198(3) 0.43502(19) 0.26999(16) 0.0220(5) Uani 1 1 d .
H112 H 0.5475 0.4080 0.2217 0.026 Uiso 1 1 calc R
C113 C 0.7087(3) 0.3776(2) 0.29955(17) 0.0262(6) Uani 1 1 d .
H113 H 0.6967 0.3113 0.2716 0.031 Uiso 1 1 calc R
C114 C 0.8144(3) 0.4171(2) 0.36957(16) 0.0244(6) Uani 1 1 d .
H114 H 0.8757 0.3781 0.3890 0.029 Uiso 1 1 calc R
C115 C 0.8312(3) 0.5133(2) 0.41152(16) 0.0239(5) Uani 1 1 d .
H115 H 0.9032 0.5399 0.4600 0.029 Uiso 1 1 calc R
C116 C 0.7436(3) 0.57085(19) 0.38307(15) 0.0205(5) Uani 1 1 d .
H116 H 0.7553 0.6368 0.4121 0.025 Uiso 1 1 calc R
C121 C 0.4176(2) 0.63090(17) 0.35025(14) 0.0154(4) Uani 1 1 d .
C122 C 0.4031(3) 0.56921(18) 0.39730(15) 0.0196(5) Uani 1 1 d .
H122 H 0.4499 0.5156 0.3922 0.023 Uiso 1 1 calc R
C123 C 0.3203(3) 0.5859(2) 0.45156(16) 0.0238(6) Uani 1 1 d .
H123 H 0.3098 0.5435 0.4832 0.029 Uiso 1 1 calc R
C124 C 0.2534(3) 0.6646(2) 0.45927(16) 0.0257(6) Uani 1 1 d .
H124 H 0.1982 0.6767 0.4972 0.031 Uiso 1 1 calc R
C125 C 0.2659(3) 0.72598(19) 0.41214(16) 0.0231(5) Uani 1 1 d .
H125 H 0.2185 0.7794 0.4173 0.028 Uiso 1 1 calc R
C126 C 0.3480(3) 0.70931(18) 0.35720(15) 0.0194(5) Uani 1 1 d .
H126 H 0.3566 0.7511 0.3246 0.023 Uiso 1 1 calc R
C131 C 0.6158(2) 0.71836(17) 0.28624(14) 0.0156(4) Uani 1 1 d .
C132 C 0.6587(3) 0.79002(18) 0.36183(15) 0.0200(5) Uani 1 1 d .
H132 H 0.6362 0.7804 0.4096 0.024 Uiso 1 1 calc R
C133 C 0.7340(3) 0.87508(19) 0.36705(17) 0.0253(6) Uani 1 1 d .
H133 H 0.7637 0.9236 0.4185 0.030 Uiso 1 1 calc R
C134 C 0.7661(3) 0.88953(19) 0.29721(17) 0.0244(6) Uani 1 1 d .
H134 H 0.8164 0.9483 0.3008 0.029 Uiso 1 1 calc R
C135 C 0.7250(3) 0.81823(19) 0.22195(16) 0.0216(5) Uani 1 1 d .
H135 H 0.7482 0.8282 0.1745 0.026 Uiso 1 1 calc R
C136 C 0.6505(2) 0.73278(18) 0.21604(15) 0.0174(5) Uani 1 1 d .
H136 H 0.6228 0.6840 0.1646 0.021 Uiso 1 1 calc R
P2 P 0.29479(6) 0.53698(4) 0.12232(4) 0.01331(11) Uani 1 1 d .
C211 C 0.2494(2) 0.41225(17) 0.06789(14) 0.0148(4) Uani 1 1 d .
C212 C 0.3501(3) 0.35783(19) 0.04858(15) 0.0207(5) Uani 1 1 d .
H212 H 0.4422 0.3869 0.0637 0.025 Uiso 1 1 calc R
C213 C 0.3146(3) 0.26114(19) 0.00720(16) 0.0234(5) Uani 1 1 d .
H213 H 0.3830 0.2243 -0.0060 0.028 Uiso 1 1 calc R
C214 C 0.1816(3) 0.21793(18) -0.01503(15) 0.0211(5) Uani 1 1 d .
H214 H 0.1588 0.1516 -0.0430 0.025 Uiso 1 1 calc R
C215 C 0.0802(3) 0.27184(18) 0.00359(15) 0.0194(5) Uani 1 1 d .
H215 H -0.0117 0.2423 -0.0118 0.023 Uiso 1 1 calc R
C216 C 0.1139(2) 0.36838(18) 0.04452(15) 0.0174(5) Uani 1 1 d .
H216 H 0.0450 0.4051 0.0568 0.021 Uiso 1 1 calc R
C221 C 0.2936(2) 0.60040(17) 0.04641(14) 0.0153(4) Uani 1 1 d .
C222 C 0.2415(2) 0.55515(19) -0.03838(15) 0.0196(5) Uani 1 1 d .
H222 H 0.2102 0.4885 -0.0576 0.023 Uiso 1 1 calc R
C223 C 0.2355(3) 0.6080(2) -0.09446(15) 0.0233(5) Uani 1 1 d .
H223 H 0.2006 0.5772 -0.1520 0.028 Uiso 1 1 calc R
C224 C 0.2803(3) 0.7051(2) -0.06658(16) 0.0235(5) Uani 1 1 d .
H224 H 0.2744 0.7410 -0.1050 0.028 Uiso 1 1 calc R
C225 C 0.3340(3) 0.75050(19) 0.01739(16) 0.0208(5) Uani 1 1 d .
H225 H 0.3658 0.8171 0.0362 0.025 Uiso 1 1 calc R
C226 C 0.3410(2) 0.69839(18) 0.07350(15) 0.0175(5) Uani 1 1 d .
H226 H 0.3782 0.7294 0.1309 0.021 Uiso 1 1 calc R
C231 C 0.1607(2) 0.57188(17) 0.17105(14) 0.0151(4) Uani 1 1 d .
C232 C 0.1266(2) 0.52218(18) 0.22402(15) 0.0173(5) Uani 1 1 d .
H232 H 0.1703 0.4694 0.2315 0.021 Uiso 1 1 calc R
C233 C 0.0284(2) 0.55044(19) 0.26562(16) 0.0205(5) Uani 1 1 d .
H233 H 0.0052 0.5170 0.3017 0.025 Uiso 1 1 calc R
C234 C -0.0356(3) 0.6268(2) 0.25476(16) 0.0239(6) Uani 1 1 d .
H234 H -0.1026 0.6456 0.2834 0.029 Uiso 1 1 calc R
C235 C -0.0025(3) 0.6766(2) 0.20217(17) 0.0248(6) Uani 1 1 d .
H235 H -0.0467 0.7292 0.1950 0.030 Uiso 1 1 calc R
C236 C 0.0956(2) 0.64887(18) 0.16023(15) 0.0195(5) Uani 1 1 d .
H236 H 0.1182 0.6825 0.1241 0.023 Uiso 1 1 calc R

loop_
_atom_site_aniso_label
_atom_site_aniso_U_11
_atom_site_aniso_U_22
_atom_site_aniso_U_33
_atom_site_aniso_U_23
_atom_site_aniso_U_13
_atom_site_aniso_U_12
Rh 0.01718(9) 0.01470(9) 0.01354(8) 0.00382(7) 0.00304(7) -0.00137(7)
C2 0.0161(11) 0.0159(11) 0.0184(11) 0.0065(9) 0.0035(9) 0.0012(9)
B3 0.0201(13) 0.0169(13) 0.0183(12) 0.0030(10) 0.0022(10) -0.0007(10)
B4 0.0203(14) 0.0194(14) 0.0232(14) 0.0048(11) 0.0055(11) 0.0016(11)
B5 0.0178(13) 0.0205(14) 0.0183(12) 0.0077(10) 0.0039(10) 0.0013(10)
B6 0.0161(12) 0.0158(13) 0.0202(13) 0.0038(10) 0.0032(10) 0.0008(10)
B7 0.0239(14) 0.0197(14) 0.0190(13) -0.0016(11) 0.0049(11) 0.0016(11)
B8 0.0184(13) 0.0200(14) 0.0269(14) 0.0078(11) 0.0039(11) 0.0006(11)
B9 0.0195(13) 0.0158(13) 0.0245(14) 0.0023(11) 0.0029(11) -0.0003(11)
B10 0.0197(13) 0.0157(13) 0.0265(14) 0.0073(11) 0.0032(11) 0.0000(11)
B11 0.0201(14) 0.0168(14) 0.0302(15) 0.0026(12) 0.0060(12) 0.0014(11)
C11 0.0251(13) 0.0320(15) 0.0198(12) 0.0068(11) 0.0019(10) -0.0091(11)
O11 0.0526(15) 0.0591(16) 0.0297(11) 0.0224(11) 0.0049(10) -0.0236(12)
C12 0.0253(13) 0.0212(13) 0.0184(11) 0.0091(10) 0.0011(10) -0.0009(10)
O12 0.0422(12) 0.0213(10) 0.0297(11) -0.0027(8) 0.0041(9) -0.0019(9)
C21 0.0157(11) 0.0161(11) 0.0197(11) 0.0071(9) 0.0013(9) 0.0033(9)
C22 0.0180(12) 0.0276(14) 0.0240(12) 0.0115(11) 0.0038(10) -0.0002(10)
C23 0.0172(12) 0.0325(16) 0.0359(15) 0.0156(12) 0.0005(11) -0.0039(11)
C24 0.0208(12) 0.0237(14) 0.0296(14) 0.0070(11) -0.0063(10) -0.0005(10)
C25 0.0261(13) 0.0215(13) 0.0207(12) 0.0045(10) 0.0012(10) 0.0046(10)
C26 0.0179(12) 0.0220(13) 0.0231(12) 0.0068(10) 0.0040(9) 0.0030(10)
Re 0.01937(5) 0.01501(5) 0.01629(5) 0.00424(3) 0.00119(3) 0.00176(3)
C31 0.0285(14) 0.0191(13) 0.0224(13) 0.0001(10) -0.0008(10) 0.0003(11)
O31 0.0594(15) 0.0219(11) 0.0334(12) 0.0122(9) 0.0006(10) -0.0076(10)
C32 0.0300(14) 0.0164(12) 0.0233(12) 0.0039(10) 0.0056(11) 0.0051(10)
O32 0.0208(10) 0.0321(12) 0.0368(11) 0.0042(9) 0.0025(8) 0.0052(8)
C33 0.0203(12) 0.0239(13) 0.0228(12) 0.0077(10) 0.0019(10) 0.0031(10)
O33 0.0318(11) 0.0305(11) 0.0279(10) -0.0016(9) 0.0069(9) 0.0042(9)
P1 0.0128(3) 0.0146(3) 0.0122(3) 0.0032(2) 0.0027(2) 0.0008(2)
N1 0.0139(9) 0.0193(10) 0.0126(9) 0.0017(7) 0.0026(7) 0.0015(8)
C111 0.0148(11) 0.0181(12) 0.0175(11) 0.0070(9) 0.0065(9) 0.0032(9)
C112 0.0241(13) 0.0220(13) 0.0201(12) 0.0061(10) 0.0051(10) 0.0063(10)
C113 0.0314(15) 0.0232(14) 0.0268(13) 0.0079(11) 0.0103(11) 0.0106(11)
C114 0.0237(13) 0.0372(16) 0.0228(12) 0.0182(11) 0.0119(10) 0.0155(11)
C115 0.0200(12) 0.0345(15) 0.0198(12) 0.0136(11) 0.0029(10) 0.0062(11)
C116 0.0191(12) 0.0232(13) 0.0180(11) 0.0060(10) 0.0029(9) 0.0016(10)
C121 0.0145(10) 0.0156(11) 0.0138(10) 0.0019(8) 0.0033(8) -0.0016(8)
C122 0.0192(12) 0.0186(12) 0.0198(11) 0.0048(9) 0.0050(9) -0.0007(9)
C123 0.0263(13) 0.0268(14) 0.0192(12) 0.0072(10) 0.0088(10) -0.0014(11)
C124 0.0247(13) 0.0262(14) 0.0235(12) -0.0002(11) 0.0127(10) -0.0035(11)
C125 0.0243(13) 0.0187(13) 0.0258(13) 0.0010(10) 0.0121(10) 0.0025(10)
C126 0.0209(12) 0.0173(12) 0.0191(11) 0.0030(9) 0.0065(9) 0.0004(9)
C131 0.0121(10) 0.0150(11) 0.0189(11) 0.0051(9) 0.0023(8) 0.0012(8)
C132 0.0211(12) 0.0189(12) 0.0173(11) 0.0044(9) 0.0019(9) -0.0010(9)
C133 0.0250(13) 0.0204(13) 0.0244(13) 0.0035(10) 0.0003(10) -0.0036(10)
C134 0.0186(12) 0.0204(13) 0.0338(14) 0.0116(11) 0.0033(10) -0.0026(10)
C135 0.0190(12) 0.0246(13) 0.0262(13) 0.0136(11) 0.0084(10) 0.0033(10)
C136 0.0133(10) 0.0205(12) 0.0188(11) 0.0063(9) 0.0038(9) 0.0041(9)
P2 0.0121(3) 0.0142(3) 0.0127(3) 0.0030(2) 0.0028(2) 0.0012(2)
C211 0.0160(11) 0.0143(11) 0.0128(10) 0.0034(8) 0.0021(8) 0.0006(8)
C212 0.0158(11) 0.0224(13) 0.0217(12) 0.0033(10) 0.0051(9) 0.0015(9)
C213 0.0190(12) 0.0203(13) 0.0269(13) -0.0009(10) 0.0059(10) 0.0077(10)
C214 0.0250(13) 0.0161(12) 0.0213(12) 0.0049(9) 0.0054(10) 0.0022(10)
C215 0.0203(12) 0.0181(12) 0.0176(11) 0.0050(9) 0.0020(9) -0.0019(9)
C216 0.0157(11) 0.0180(12) 0.0190(11) 0.0059(9) 0.0045(9) 0.0029(9)
C221 0.0127(10) 0.0188(12) 0.0146(10) 0.0046(9) 0.0044(8) 0.0019(9)
C222 0.0166(11) 0.0237(13) 0.0160(11) 0.0042(9) 0.0024(9) -0.0002(9)
C223 0.0211(12) 0.0329(15) 0.0140(11) 0.0069(10) 0.0026(9) -0.0010(11)
C224 0.0206(12) 0.0315(15) 0.0237(12) 0.0163(11) 0.0066(10) 0.0037(11)
C225 0.0209(12) 0.0202(12) 0.0236(12) 0.0102(10) 0.0064(10) 0.0022(10)
C226 0.0151(11) 0.0183(12) 0.0182(11) 0.0047(9) 0.0028(9) 0.0033(9)
C231 0.0144(10) 0.0151(11) 0.0147(10) 0.0036(8) 0.0027(8) 0.0025(8)
C232 0.0153(11) 0.0170(11) 0.0190(11) 0.0050(9) 0.0041(9) 0.0013(9)
C233 0.0169(11) 0.0222(13) 0.0226(12) 0.0068(10) 0.0066(9) -0.0012(10)
C234 0.0182(12) 0.0295(15) 0.0264(13) 0.0072(11) 0.0110(10) 0.0055(10)
C235 0.0217(13) 0.0269(14) 0.0306(14) 0.0106(11) 0.0107(11) 0.0114(11)
C236 0.0180(12) 0.0227(13) 0.0215(12) 0.0108(10) 0.0064(9) 0.0060(10)

loop_
_atom_type_symbol
_atom_type_description
_atom_type_scat_dispersion_real
_atom_type_scat_dispersion_imag
_atom_type_scat_source
C C 0.0033 0.0016 'International Tables Vol C Tables 4.2.6.8 and 6.1.1.4'
H H 0.0000 0.0000 'International Tables Vol C Tables 4.2.6.8 and 6.1.1.4'
B B 0.0013 0.0007 'International Tables Vol C Tables 4.2.6.8 and 6.1.1.4'
N N 0.0061 0.0033 'International Tables Vol C Tables 4.2.6.8 and 6.1.1.4'
O O 0.0106 0.0060 'International Tables Vol C Tables 4.2.6.8 and 6.1.1.4'
P P 0.1023 0.0942 'International Tables Vol C Tables 4.2.6.8 and 6.1.1.4'
Rh Rh -1.1178 0.9187 'International Tables Vol C Tables 4.2.6.8 and 6.1.1.4'
Re Re -1.0185 7.2310 'International Tables Vol C Tables 4.2.6.8 and 6.1.1.4'

loop_
_geom_angle_atom_site_label_1
_geom_angle_atom_site_label_2
_geom_angle_atom_site_label_3
_geom_angle
C11 Rh C12 93.28(12)
C11 Rh C2 129.77(11)
C12 Rh C2 94.06(10)
C11 Rh B3 95.47(11)
C12 Rh B3 138.83(11)
C2 Rh B3 110.32(10)
C11 Rh B6 137.52(10)
C12 Rh B6 112.72(10)
C2 Rh B6 83.05(10)
B3 Rh B6 42.96(10)
C11 Rh B5 169.94(12)
C12 Rh B5 91.64(11)
C2 Rh B5 40.97(9)
B3 Rh B5 86.54(11)
B6 Rh B5 46.90(10)
C11 Rh B7 88.45(12)
C12 Rh B7 176.76(11)
C2 Rh B7 82.73(10)
B3 Rh B7 43.53(11)
B6 Rh B7 67.44(10)
B5 Rh B7 86.23(11)
C11 Rh B4 104.35(12)
C12 Rh B4 129.72(11)
C2 Rh B4 39.40(9)
B3 Rh B4 86.52(11)
B6 Rh B4 84.78(10)
B5 Rh B4 65.87(10)
B7 Rh B4 47.10(10)
C11 Rh Re 99.54(9)
C12 Rh Re 87.76(8)
C2 Rh Re 130.34(6)
B3 Rh Re 51.12(8)
B6 Rh Re 51.42(7)
B5 Rh Re 89.40(7)
B7 Rh Re 94.65(8)
B4 Rh Re 133.04(7)
C21 C2 B4 124.3(2)
C21 C2 B5 123.1(2)
B4 C2 B5 111.2(2)
C21 C2 B8 121.0(2)
B4 C2 B8 68.47(18)
B5 C2 B8 67.06(17)
C21 C2 Rh 122.13(17)
B4 C2 Rh 79.59(16)
B5 C2 Rh 76.84(14)
B8 C2 Rh 116.75(16)
H3 B3 B6 123.0(14)
H3 B3 B7 132.5(14)
B6 B3 B7 103.1(2)
H3 B3 B9 123.7(14)
B6 B3 B9 64.17(18)
B7 B3 B9 64.70(19)
H3 B3 Rh 124.3(14)
B6 B3 Rh 75.30(14)
B7 B3 Rh 74.97(14)
B9 B3 Rh 111.71(18)
H3 B3 Re 63.1(14)
B6 B3 Re 70.35(14)
B7 B3 Re 155.71(18)
B9 B3 Re 126.64(18)
Rh B3 Re 80.73(9)
C2 B4 B11 109.5(2)
C2 B4 B8 58.35(16)
B11 B4 B8 58.32(17)
C2 B4 B7 118.5(2)
B11 B4 B7 57.83(17)
B8 B4 B7 106.4(2)
C2 B4 Rh 61.01(14)
B11 B4 Rh 103.58(17)
B8 B4 Rh 99.56(16)
B7 B4 Rh 65.08(13)
C2 B5 B10 108.9(2)
C2 B5 B8 58.20(16)
B10 B5 B8 57.87(16)
C2 B5 B6 118.9(2)
B10 B5 B6 56.53(16)
B8 B5 B6 105.21(19)
C2 B5 Rh 62.19(13)
B10 B5 Rh 105.41(16)
B8 B5 Rh 101.88(16)
B6 B5 Rh 66.51(12)
H6 B6 B3 120.3(15)
H6 B6 B10 117.3(15)
B3 B6 B10 113.7(2)
H6 B6 B9 129.7(14)
B3 B6 B9 58.88(17)
B10 B6 B9 60.18(17)
H6 B6 B5 110.2(14)
B3 B6 B5 121.7(2)
B10 B6 B5 59.06(16)
B9 B6 B5 108.1(2)
H6 B6 Re 61.0(15)
B3 B6 Re 66.78(15)
B10 B6 Re 177.46(18)
B9 B6 Re 119.08(17)
B5 B6 Re 123.05(16)
H6 B6 Rh 124.7(15)
B3 B6 Rh 61.74(13)
B10 B6 Rh 107.17(16)
B9 B6 Rh 99.87(15)
B5 B6 Rh 66.58(12)
Re B6 Rh 75.29(9)
B3 B7 B11 109.9(2)
B3 B7 B9 58.03(17)
B11 B7 B9 57.77(17)
B3 B7 B4 121.2(2)
B11 B7 B4 57.31(16)
B9 B7 B4 105.6(2)
B3 B7 Rh 61.49(13)
B11 B7 Rh 105.20(16)
B9 B7 Rh 99.07(16)
B4 B7 Rh 67.82(13)
C2 B8 B10 108.5(2)
C2 B8 B11 106.3(2)
B10 B8 B11 63.40(17)
C2 B8 B5 54.74(16)
B10 B8 B5 60.88(17)
B11 B8 B5 104.8(2)
C2 B8 B4 53.18(15)
B10 B8 B4 105.7(2)
B11 B8 B4 59.84(17)
B5 B8 B4 92.2(2)
B3 B9 B11 111.6(2)
B3 B9 B10 110.5(2)
B11 B9 B10 62.88(18)
B3 B9 B6 56.95(16)
B11 B9 B6 103.9(2)
B10 B9 B6 58.56(17)
B3 B9 B7 57.27(17)
B11 B9 B7 60.36(18)
B10 B9 B7 105.4(2)
B6 B9 B7 93.59(18)
B8 B10 B6 114.5(2)
B8 B10 B9 112.4(2)
B6 B10 B9 61.25(17)
B8 B10 B5 61.24(17)
B6 B10 B5 64.41(16)
B9 B10 B5 113.2(2)
B8 B10 B11 58.66(17)
B6 B10 B11 102.1(2)
B9 B10 B11 57.73(17)
B5 B10 B11 101.72(19)
B9 B11 B8 113.2(2)
B9 B11 B4 115.1(2)
B8 B11 B4 61.83(17)
B9 B11 B7 61.87(18)
B8 B11 B7 115.0(2)
B4 B11 B7 64.86(18)
B9 B11 B10 59.38(17)
B8 B11 B10 57.94(17)
B4 B11 B10 103.2(2)
B7 B11 B10 103.9(2)
O11 C11 Rh 176.7(3)
O12 C12 Rh 179.3(3)
C22 C21 C26 117.7(2)
C22 C21 C2 121.3(2)
C26 C21 C2 121.0(2)
C23 C22 C21 121.1(2)
C22 C23 C24 120.2(3)
C25 C24 C23 119.7(2)
C24 C25 C26 119.7(3)
C25 C26 C21 121.6(2)
C31 Re C33 88.15(12)
C31 Re C32 91.24(12)
C33 Re C32 90.92(11)
C31 Re H3 88.2(8)
C33 Re H3 171.3(8)
C32 Re H3 97.1(8)
C31 Re H6 172.1(8)
C33 Re H6 91.2(8)
C32 Re H6 96.6(8)
H3 Re H6 91.4(12)
C31 Re B3 106.87(12)
C33 Re B3 143.39(11)
C32 Re B3 121.06(10)
H3 Re B3 31.8(8)
H6 Re B3 69.4(8)
C31 Re B6 144.51(11)
C33 Re B6 108.12(11)
C32 Re B6 118.93(11)
H3 Re B6 71.0(9)
H6 Re B6 29.3(8)
B3 Re B6 42.88(10)
C31 Re Rh 93.93(9)
C33 Re Rh 98.84(8)
C32 Re Rh 169.09(8)
H3 Re Rh 73.5(8)
H6 Re Rh 78.4(8)
B3 Re Rh 48.15(7)
B6 Re Rh 53.29(7)
O31 C31 Re 177.0(3)
O32 C32 Re 179.9(3)
O33 C33 Re 176.8(2)
N1 P1 C111 108.76(11)
N1 P1 C121 116.22(11)
C111 P1 C121 106.46(11)
N1 P1 C131 110.64(11)
C111 P1 C131 107.72(11)
C121 P1 C131 106.67(11)
P2 N1 P1 141.54(14)
C112 C111 C116 119.5(2)
C112 C111 P1 120.61(19)
C116 C111 P1 119.79(19)
C111 C112 C113 119.9(2)
C114 C113 C112 120.0(3)
C113 C114 C115 120.3(3)
C116 C115 C114 120.2(2)
C115 C116 C111 120.1(2)
C122 C121 C126 119.9(2)
C122 C121 P1 119.92(19)
C126 C121 P1 120.12(19)
C123 C122 C121 120.2(3)
C124 C123 C122 119.7(3)
C123 C124 C125 120.7(2)
C124 C125 C126 119.9(3)
C125 C126 C121 119.6(2)
C132 C131 C136 119.6(2)
C132 C131 P1 121.39(19)
C136 C131 P1 118.95(18)
C133 C132 C131 120.0(2)
C132 C133 C134 120.1(2)
C133 C134 C135 120.2(2)
C136 C135 C134 120.2(2)
C135 C136 C131 119.8(2)
N1 P2 C211 109.20(11)
N1 P2 C221 110.97(11)
C211 P2 C221 107.65(11)
N1 P2 C231 114.82(11)
C211 P2 C231 107.00(11)
C221 P2 C231 106.90(11)
C212 C211 C216 119.4(2)
C212 C211 P2 119.84(18)
C216 C211 P2 120.73(18)
C213 C212 C211 119.6(2)
C214 C213 C212 120.9(2)
C213 C214 C215 119.9(2)
C216 C215 C214 119.8(2)
C215 C216 C211 120.3(2)
C226 C221 C222 119.2(2)
C226 C221 P2 118.91(18)
C222 C221 P2 121.82(19)
C223 C222 C221 119.9(2)
C224 C223 C222 120.2(2)
C223 C224 C225 120.3(2)
C226 C225 C224 119.8(2)
C225 C226 C221 120.5(2)
C236 C231 C232 119.7(2)
C236 C231 P2 121.84(18)
C232 C231 P2 118.34(19)
C233 C232 C231 119.7(2)
C234 C233 C232 120.3(2)
C233 C234 C235 120.5(2)
C236 C235 C234 119.7(3)
C235 C236 C231 120.1(2)

loop_
_geom_bond_atom_site_label_1
_geom_bond_atom_site_label_2
_geom_bond_distance
Rh C11 1.890(3)
Rh C12 1.912(3)
Rh C2 2.167(3)
Rh B3 2.171(3)
Rh B6 2.384(3)
Rh B5 2.385(3)
Rh B7 2.386(3)
Rh B4 2.436(3)
Rh Re 2.8765(6)
C2 C21 1.499(3)
C2 B4 1.572(4)
C2 B5 1.606(4)
C2 B8 1.672(4)
B3 H3 1.20(3)
B3 B6 1.680(4)
B3 B7 1.702(4)
B3 B9 1.716(4)
B3 Re 2.269(3)
B4 B11 1.792(4)
B4 B8 1.827(4)
B4 B7 1.927(4)
B5 B10 1.805(4)
B5 B8 1.812(4)
B5 B6 1.898(4)
B6 H6 1.14(3)
B6 B10 1.756(4)
B6 B9 1.804(4)
B6 Re 2.325(3)
B7 B11 1.802(5)
B7 B9 1.829(4)
B8 B10 1.750(4)
B8 B11 1.764(4)
B9 B11 1.754(4)
B9 B10 1.785(4)
B10 B11 1.846(4)
C11 O11 1.135(3)
C12 O12 1.131(3)
C21 C22 1.391(3)
C21 C26 1.393(3)
C22 C23 1.386(4)
C23 C24 1.388(4)
C24 C25 1.378(4)
C25 C26 1.390(3)
Re C31 1.895(3)
Re C33 1.899(3)
Re C32 1.915(3)
Re H3 2.03(3)
Re H6 2.03(3)
C31 O31 1.161(3)
C32 O32 1.145(3)
C33 O33 1.161(3)
P1 N1 1.584(2)
P1 C111 1.798(3)
P1 C121 1.799(2)
P1 C131 1.803(2)
N1 P2 1.579(2)
C111 C112 1.391(4)
C111 C116 1.404(3)
C112 C113 1.396(4)
C113 C114 1.383(4)
C114 C115 1.385(4)
C115 C116 1.381(4)
C121 C122 1.393(4)
C121 C126 1.396(4)
C122 C123 1.389(3)
C123 C124 1.383(4)
C124 C125 1.387(4)
C125 C126 1.393(3)
C131 C132 1.397(3)
C131 C136 1.404(3)
C132 C133 1.386(4)
C133 C134 1.387(4)
C134 C135 1.390(4)
C135 C136 1.384(3)
P2 C211 1.794(2)
P2 C221 1.804(2)
P2 C231 1.805(2)
C211 C212 1.398(3)
C211 C216 1.402(3)
C212 C213 1.388(4)
C213 C214 1.378(4)
C214 C215 1.397(4)
C215 C216 1.384(3)
C221 C226 1.400(3)
C221 C222 1.400(3)
C222 C223 1.392(4)
C223 C224 1.383(4)
C224 C225 1.390(4)
C225 C226 1.384(4)
C231 C236 1.393(3)
C231 C232 1.401(3)
C232 C233 1.391(3)
C233 C234 1.379(4)
C234 C235 1.392(4)
C235 C236 1.391(3)
